data_2016907
loop_
_publ_author_name
'Mac\'i\<cek, J.'
'Angelova, O.'
'Dryanska, V.'

_publ_section_title
;
 Structures of 1,1-diphenyl-2-aza-1,3-butadienes. IV.
 3-Cyano-4-(2,4-dichlorophenyl)-1,1-diphenyl-2-aza-1,3-butadiene
 (24CLPD) and
 3-cyano-4-(2,4-dimethoxyphenyl)-1,1-diphenyl-2-aza-1,3-butadiene
 (24MOPD)
;
_journal_issue 12
_journal_name_full 'Acta Crystallographica Section C'
_journal_page_first 2169
_journal_page_last 2173
_journal_paper_doi 10.1107/S0108270193006420
_journal_volume 49
_journal_year 1993
_chemical_formula_structural '(C6 H5)2 C N C (C N) C H (C6 H3 Cl2)'
_chemical_formula_sum 'C22 H14 Cl2 N2'
_chemical_formula_weight 377.27
_chemical_melting_point .163E-161
_chemical_name_systematic ' 3-cyano-4-(2,4-dichlorophenyl)-1,1-diphenyl-2-azabutadiene'
_space_group_IT_number 15
_symmetry_cell_setting monoclinic
_symmetry_space_group_name_Hall '-C 2yc'
_symmetry_space_group_name_H-M 'C 1 2/c 1'
_atom_type_scat_source 'SDP/PDP (Enraf-Nonius, 1985)'
_cell_angle_alpha 90
_cell_angle_beta 97.030(10)
_cell_angle_gamma 90
_cell_formula_units_Z 8
_cell_length_a 11.956(3)
_cell_length_b 16.275(3)
_cell_length_c 19.501(4)
_cell_measurement_reflns_used 22
_cell_measurement_temperature 292
_cell_measurement_theta_max 21.08
_cell_measurement_theta_min 20
_cell_volume 3766.1(14)
_diffrn_ambient_temperature 292
_diffrn_measurement_device 'Enraf-Nonius CAD-4 diffractometer'
_diffrn_measurement_method 'continuous profile'
_diffrn_radiation_monochromator 'graphite (perpendicular mode)'
_diffrn_radiation_source '2kW fine focus Philips tube'
_diffrn_radiation_type 'Mo K\a'
_diffrn_radiation_wavelength 0.71073
_diffrn_reflns_av_R_equivalents 0.020
_diffrn_reflns_number 3473
_diffrn_reflns_reduction_process 'F~obs~ = ( I~raw~/LP )^1/2^, where LP = Lorentz-polarization correction'
_diffrn_reflns_theta_max 25
_diffrn_reflns_theta_min 0
_diffrn_standards_decay_% -0.3
_diffrn_standards_interval_time 120
_diffrn_standards_number 3
_exptl_absorpt_coefficient_mu 0.35
_exptl_absorpt_correction_type none
_exptl_crystal_colour yellow
_exptl_crystal_density_diffrn 1.330
_exptl_crystal_description prismatic
_exptl_crystal_F_000 1552
_exptl_crystal_size_max 0.46
_exptl_crystal_size_mid 0.26
_exptl_crystal_size_min 0.13
_refine_diff_density_max 0.301
_refine_diff_density_min -0.254
_refine_ls_goodness_of_fit_all 4.595
_refine_ls_goodness_of_fit_obs 1.109
_refine_ls_hydrogen_treatment 'H atoms refined as riding'
_refine_ls_matrix_type full
_refine_ls_number_constraints 56
_refine_ls_number_parameters 235
_refine_ls_number_reflns 1831
_refine_ls_number_restraints 0
_refine_ls_R_factor_all 0.165
_refine_ls_R_factor_obs 0.041
_refine_ls_shift/esd_max 0.000
_refine_ls_shift/esd_mean 0
_refine_ls_structure_factor_coef F
_refine_ls_weighting_details 'w = 1/[\s^2^(F) + (0.040F)^2^]'
_refine_ls_weighting_scheme calc
_refine_ls_wR_factor_all 0.325
_refine_ls_wR_factor_obs 0.061
_reflns_number_observed 1831
_reflns_number_total 3305
_reflns_observed_criterion 'I > 3.0\s(I)'
_cod_data_source_file ka1045.cif
_cod_data_source_block 24CLPD
_cod_depositor_comments
;
The following automatic conversions were performed:

'_refine_ls_weighting_scheme' value '1/[\s^2^(F) + (0.040F)^2^]' was
changed to 'calc'. New tag '_refine_ls_weighting_details' was
created. The value of the new tag was set to 'w = 1/[\s^2^(F) +
(0.040F)^2^]'.

Automatic conversion script
Id: cif_fix_values 3143 2015-03-26 13:38:13Z robertas 
;
_cod_original_cell_volume 3766(2)
_cod_original_sg_symbol_H-M 'C 2/c'
_cod_database_code 2016907

loop_
_symmetry_equiv_pos_as_xyz
+x,+y,+z
-x,+y,1/2-z
1/2+x,1/2+y,+z
1/2-x,1/2+y,1/2-z
-x,-y,-z
+x,-y,1/2+z
1/2-x,1/2-y,-z
1/2+x,1/2-y,1/2+z

loop_
_atom_site_aniso_label
_atom_site_aniso_U_11
_atom_site_aniso_U_22
_atom_site_aniso_U_33
_atom_site_aniso_U_12
_atom_site_aniso_U_13
_atom_site_aniso_U_23
Cl1 0.0477(4) 0.0983(7) 0.0813(6) -0.0083(5) 0.0233(4) 0.0022(6)
Cl2 0.1640(10) 0.0561(6) 0.1192(9) -0.0371(7) 0.0325(8) 0.0045(6)
N1 0.0380(10) 0.0410(10) 0.060(2) 0.0030(10) 0.0100(10) 0.0060(10)
N2 0.080(2) 0.048(2) 0.112(3) 0.008(2) 0.021(2) -0.004(2)
C1 0.0340(10) 0.036(2) 0.050(2) 0.0000(10) 0.0040(10) 0.0040(10)
C2 0.041(2) 0.042(2) 0.052(2) 0.0060(10) 0.0090(10) 0.006(2)
C3 0.044(2) 0.051(2) 0.050(2) -0.002(2) 0.0110(10) -0.003(2)
C4 0.046(2) 0.048(2) 0.073(2) 0.004(2) 0.015(2) 0.001(2)
C1a 0.034(2) 0.037(2) 0.044(2) -0.0050(10) 0.0010(10) -0.0010(10)
C2a 0.051(2) 0.052(2) 0.052(2) 0.007(2) 0.0090(10) 0.004(2)
C3a 0.049(2) 0.057(2) 0.065(2) 0.013(2) -0.003(2) 0.000(2)
C4a 0.048(2) 0.061(2) 0.071(2) 0.010(2) 0.010(2) -0.012(2)
C5a 0.048(2) 0.082(3) 0.056(2) 0.008(2) 0.0120(10) -0.008(2)
C6a 0.040(2) 0.060(2) 0.047(2) -0.001(2) 0.0050(10) -0.001(2)
C1b 0.0380(10) 0.038(2) 0.047(2) 0.0000(10) 0.0070(10) -0.0010(10)
C2b 0.058(2) 0.044(2) 0.062(2) -0.003(2) 0.011(2) 0.007(2)
C3b 0.091(3) 0.046(2) 0.077(2) -0.003(2) 0.016(2) 0.013(2)
C4b 0.089(3) 0.063(2) 0.071(2) 0.022(2) 0.000(2) 0.020(2)
C5b 0.059(2) 0.074(3) 0.076(3) 0.010(2) -0.013(2) 0.008(2)
C6b 0.049(2) 0.052(2) 0.063(2) -0.002(2) -0.003(2) 0.003(2)
C1c 0.043(2) 0.051(2) 0.039(2) -0.004(2) 0.0040(10) -0.001(2)
C2c 0.055(2) 0.070(2) 0.042(2) -0.014(2) 0.0120(10) 0.002(2)
C3c 0.074(2) 0.074(2) 0.058(2) -0.028(2) 0.017(2) 0.005(2)
C4c 0.094(3) 0.054(2) 0.057(2) -0.022(2) 0.009(2) 0.001(2)
C5c 0.078(2) 0.049(2) 0.065(2) -0.007(2) 0.009(2) 0.001(2)
C6c 0.054(2) 0.049(2) 0.057(2) -0.003(2) 0.005(2) 0.001(2)

loop_
_atom_site_label
_atom_site_fract_x
_atom_site_fract_y
_atom_site_fract_z
_atom_site_U_iso_or_equiv
_atom_site_thermal_displace_type
_atom_site_calc_flag
_atom_site_calc_attached_atom
Cl1 0.11484(7) 0.02633(7) 0.19955(5) 0.0745(3) Uani ? ?
Cl2 0.27650(10) -0.27924(7) 0.19722(7) 0.1118(5) Uani ? ?
N1 0.5301(2) 0.0864(2) 0.13250(10) 0.0461(7) Uani ? ?
N2 0.4351(3) 0.2828(2) 0.1609(2) 0.0790(10) Uani ? ?
C1 0.5745(2) 0.1066(2) 0.0780(2) 0.0399(8) Uani ? ?
C2 0.4340(2) 0.1246(2) 0.1531(2) 0.0449(9) Uani ? ?
C3 0.3488(3) 0.0833(2) 0.1754(2) 0.0479(9) Uani ? ?
C4 0.4327(3) 0.2133(2) 0.1563(2) 0.0550(10) Uani ? ?
C1a 0.6793(2) 0.0624(2) 0.0672(2) 0.0387(8) Uani ? ?
C2a 0.7366(3) 0.0178(2) 0.1212(2) 0.0516(9) Uani ? ?
C3a 0.8300(3) -0.0285(2) 0.1114(2) 0.0580(10) Uani ? ?
C4a 0.8682(3) -0.0304(2) 0.0470(2) 0.0600(10) Uani ? ?
C5a 0.8137(3) 0.0142(2) -0.0061(2) 0.0610(10) Uani ? ?
C6a 0.7188(3) 0.0611(2) 0.0030(2) 0.0492(9) Uani ? ?
C1b 0.5236(2) 0.1665(2) 0.0256(2) 0.0409(8) Uani ? ?
C2b 0.5832(3) 0.2353(2) 0.0084(2) 0.0540(10) Uani ? ?
C3b 0.5339(3) 0.2908(2) -0.0392(2) 0.0710(10) Uani ? ?
C4b 0.4248(3) 0.2784(2) -0.0706(2) 0.0750(10) Uani ? ?
C5b 0.3660(3) 0.2102(2) -0.0542(2) 0.0720(10) Uani ? ?
C6b 0.4153(3) 0.1547(2) -0.0067(2) 0.0550(10) Uani ? ?
C1c 0.3327(2) -0.0053(2) 0.1795(2) 0.0446(8) Uani ? ?
C2c 0.2288(3) -0.0382(2) 0.1923(2) 0.0550(10) Uani ? ?
C3c 0.2103(3) -0.1214(2) 0.1982(2) 0.0680(10) Uani ? ?
C4c 0.2978(3) -0.1738(2) 0.1910(2) 0.0680(10) Uani ? ?
C5c 0.4025(3) -0.1460(2) 0.1784(2) 0.0640(10) Uani ? ?
C6c 0.4184(3) -0.0625(2) 0.1727(2) 0.0530(10) Uani ? ?
H3 0.2909 0.1161 0.1906 0.0633 Uiso calc C3
H2a 0.7111 0.0194 0.1654 0.0633 Uiso calc C2a
H3a 0.8680 -0.0589 0.1487 0.0633 Uiso calc C3a
H4a 0.9316 -0.0630 0.0399 0.0633 Uiso calc C4a
H5a 0.8379 0.0139 -0.0509 0.0633 Uiso calc C5a
H6a 0.6820 0.0927 -0.0340 0.0633 Uiso calc C6a
H2b 0.6581 0.2439 0.0297 0.0633 Uiso calc C2b
H3b 0.5750 0.3377 -0.0505 0.0633 Uiso calc C3b
H4b 0.3916 0.3170 -0.1035 0.0633 Uiso calc C4b
H5b 0.2908 0.2019 -0.0751 0.0633 Uiso calc C5b
H6b 0.3746 0.1072 0.0042 0.0633 Uiso calc C6b
H3c 0.1385 -0.1416 0.2063 0.0633 Uiso calc C3c
H5c 0.4619 -0.1836 0.1742 0.0633 Uiso calc C5c
H6c 0.4896 -0.0424 0.1633 0.0633 Uiso calc C6c

loop_
_atom_type_symbol
_atom_type_description
_atom_type_scat_dispersion_real
_atom_type_scat_dispersion_imag
Cl ? 0.132 0.159
N ? 0.004 0.003
C ? 0.002 0.002
H ? 0.000 0.000

loop_
_geom_angle_atom_site_label_1
_geom_angle_atom_site_label_2
_geom_angle_atom_site_label_3
_geom_angle_site_symmetry_1
_geom_angle_site_symmetry_2
_geom_angle_site_symmetry_3
_geom_angle
_geom_angle_publ_flag
C1 N1 C2 . . . 123.8(3) yes
N1 C1 C1a . . . 115.7(3) yes
N1 C1 C1b . . . 124.0(3) yes
C1a C1 C1b . . . 120.2(3) yes
N1 C2 C3 . . . 123.6(3) yes
N1 C2 C4 . . . 117.8(3) yes
C3 C2 C4 . . . 118.3(3) yes
C2 C3 C1c . . . 128.7(3) yes
N2 C4 C2 . . . 177.3(4) yes
C1 C1a C2a . . . 119.6(3) no
C1 C1a C6a . . . 121.4(3) no
C2a C1a C6a . . . 118.9(3) no
C1a C2a C3a . . . 120.8(3) no
C2a C3a C4a . . . 120.0(3) no
C3a C4a C5a . . . 119.7(3) no
C4a C5a C6a . . . 121.0(3) no
C1a C6a C5a . . . 119.6(3) no
C1 C1b C2b . . . 121.0(3) no
C1 C1b C6b . . . 120.2(3) no
C2b C1b C6b . . . 118.8(3) no
C1b C2b C3b . . . 120.1(3) no
C2b C3b C4b . . . 120.4(4) no
C3b C4b C5b . . . 119.7(4) no
C4b C5b C6b . . . 120.0(3) no
C1b C6b C5b . . . 121.0(3) no
C3 C1c C2c . . . 120.8(3) no
C3 C1c C6c . . . 123.3(3) no
C2c C1c C6c . . . 115.9(3) no
Cl1 C2c C1c . . . 120.2(3) yes
Cl1 C2c C3c . . . 116.8(3) yes
C1c C2c C3c . . . 122.9(3) no
C2c C3c C4c . . . 118.1(4) no
Cl2 C4c C3c . . . 119.1(3) yes
Cl2 C4c C5c . . . 118.6(3) yes
C3c C4c C5c . . . 122.3(4) no
C4c C5c C6c . . . 118.3(3) no
C1c C6c C5c . . . 122.5(3) no

loop_
_geom_bond_atom_site_label_1
_geom_bond_atom_site_label_2
_geom_bond_site_symmetry_1
_geom_bond_site_symmetry_2
_geom_bond_distance
_geom_bond_publ_flag
Cl1 C2c . . 1.740(4) yes
Cl2 C4c . . 1.742(4) yes
N1 C1 . . 1.288(4) yes
N1 C2 . . 1.407(4) yes
N2 C4 . . 1.134(5) yes
C1 C1a . . 1.481(4) yes
C1 C1b . . 1.488(4) yes
C2 C3 . . 1.337(5) yes
C2 C4 . . 1.446(5) yes
C3 C1c . . 1.459(5) yes
C1a C2a . . 1.390(4) no
C1a C6a . . 1.391(5) no
C2a C3a . . 1.380(5) no
C3a C4a . . 1.387(5) no
C4a C5a . . 1.363(5) no
C5a C6a . . 1.397(5) no
C1b C2b . . 1.389(5) no
C1b C6b . . 1.383(4) no
C2b C3b . . 1.375(5) no
C3b C4b . . 1.386(6) no
C4b C5b . . 1.373(6) no
C5b C6b . . 1.374(5) no
C1c C2c . . 1.403(5) no
C1c C6c . . 1.402(5) no
C2c C3c . . 1.379(5) no
C3c C4c . . 1.370(6) no
C4c C5c . . 1.381(6) no
C5c C6c . . 1.378(5) no
H3 C3 . . 0.950 no
H2a C2a . . 0.950 no
H3a C3a . . 0.950 no
H4a C4a . . 0.950 no
H5a C5a . . 0.950 no
H6a C6a . . 0.950 no
H2b C2b . . 0.950 no
H3b C3b . . 0.950 no
H4b C4b . . 0.950 no
H5b C5b . . 0.950 no
H6b C6b . . 0.950 no
H3c C3c . . 0.950 no
H5c C5c . . 0.950 no
H6c C6c . . 0.950 no

loop_
_geom_torsion_atom_site_label_1
_geom_torsion_atom_site_label_2
_geom_torsion_atom_site_label_3
_geom_torsion_atom_site_label_4
_geom_torsion_site_symmetry_1
_geom_torsion_site_symmetry_2
_geom_torsion_site_symmetry_3
_geom_torsion_site_symmetry_4
_geom_torsion
_geom_torsion_publ_flag
C2 N1 C1 C1a . . . . 176.7(3) yes
C2 N1 C1 C1b . . . . -6.8(5) yes
C1 N1 C2 C3 . . . . 135.9(3) yes
C1 N1 C2 C4 . . . . -50.1(4) yes
N1 C1 C1a C2a . . . . -14.4(4) yes
N1 C1 C1b C2b . . . . 123.4(3) yes
N1 C2 C3 C1c . . . . -3.9(5) yes
C4 C2 C3 C1c . . . . -177.9(3) yes
C2 C3 C1c C2c . . . . -168.3(3) yes
C3 C1c C2c Cl1 . . . . 3.0(4) yes
